data_2219408
loop_
_publ_author_name
'Choi, Hong Dae'
'Seo, Pil Ja'
'Son, Byeng Wha'
'Lee, Uk'

_publ_section_title
;
 5-Bromo-2,4,6-trimethyl-3-phenylsulfinyl-1-benzofuran
;
_journal_coeditor_code NG2486
_journal_issue 9
_journal_name_full 'Acta Crystallographica Section E'
_journal_page_first o1826
_journal_paper_doi 10.1107/S160053680802669X
_journal_volume 64
_journal_year 2008
_chemical_formula_moiety 'C17 H15 Br O2 S'
_chemical_formula_sum 'C17 H15 Br O2 S'
_chemical_formula_weight 363.26
_chemical_melting_point_gt 446
_chemical_melting_point_lt 447
_chemical_name_systematic
;
5-Bromo-2,4,6-trimethyl-3-phenylsulfinyl-1-benzofuran
;
_space_group_IT_number 15
_symmetry_cell_setting monoclinic
_symmetry_space_group_name_Hall '-C 2yc'
_symmetry_space_group_name_H-M 'C 1 2/c 1'
_atom_sites_solution_hydrogens geom
_atom_sites_solution_primary direct
_atom_sites_solution_secondary difmap
_audit_creation_method 'form.cif (version 2.0)'
_cell_angle_alpha 90.00
_cell_angle_beta 125.7670(10)
_cell_angle_gamma 90.00
_cell_formula_units_Z 8
_cell_length_a 22.114(2)
_cell_length_b 10.4281(8)
_cell_length_c 16.6750(10)
_cell_measurement_reflns_used 4364
_cell_measurement_temperature 298(2)
_cell_measurement_theta_max 27.59
_cell_measurement_theta_min 2.26
_cell_volume 3120.1(4)
_computing_cell_refinement 'SAINT (Bruker, 2001)'
_computing_data_collection 'SMART (Bruker, 2001)'
_computing_data_reduction 'SAINT (Bruker, 2001)'
_computing_molecular_graphics 'ORTEP-3 (Farrugia, 1997) and DIAMOND (Brandenburg, 1998)'
_computing_publication_material 'SHELXL97 (Sheldrick, 2008)'
_computing_structure_refinement 'SHELXL97 (Sheldrick, 2008)'
_computing_structure_solution 'SHELXS97 (Sheldrick, 2008)'
_diffrn_ambient_temperature 298(2)
_diffrn_detector_area_resol_mean 10.0
_diffrn_measured_fraction_theta_full 0.998
_diffrn_measured_fraction_theta_max 0.998
_diffrn_measurement_device_type 'Bruker SMART CCD'
_diffrn_measurement_method '\f and \w scans'
_diffrn_radiation_monochromator graphite
_diffrn_radiation_source 'fine-focus sealed tube'
_diffrn_radiation_type MoK\a
_diffrn_radiation_wavelength 0.71073
_diffrn_reflns_av_R_equivalents 0.0154
_diffrn_reflns_av_sigmaI/netI 0.0179
_diffrn_reflns_limit_h_max 26
_diffrn_reflns_limit_h_min -27
_diffrn_reflns_limit_k_max 12
_diffrn_reflns_limit_k_min -9
_diffrn_reflns_limit_l_max 19
_diffrn_reflns_limit_l_min -20
_diffrn_reflns_number 8646
_diffrn_reflns_theta_full 26.00
_diffrn_reflns_theta_max 26.00
_diffrn_reflns_theta_min 3.01
_diffrn_standards_number 0
_exptl_absorpt_coefficient_mu 2.770
_exptl_absorpt_correction_T_max 0.762
_exptl_absorpt_correction_T_min 0.528
_exptl_absorpt_correction_type multi-scan
_exptl_absorpt_process_details '(SADABS; Sheldrick, 1999)'
_exptl_crystal_colour colorless
_exptl_crystal_density_diffrn 1.547
_exptl_crystal_density_method 'not measured'
_exptl_crystal_description block
_exptl_crystal_F_000 1472
_exptl_crystal_size_max 0.30
_exptl_crystal_size_mid 0.20
_exptl_crystal_size_min 0.10
_refine_diff_density_max 0.290
_refine_diff_density_min -0.646
_refine_ls_extinction_method none
_refine_ls_goodness_of_fit_ref 1.053
_refine_ls_hydrogen_treatment constr
_refine_ls_matrix_type full
_refine_ls_number_parameters 193
_refine_ls_number_reflns 3055
_refine_ls_number_restraints 0
_refine_ls_restrained_S_all 1.053
_refine_ls_R_factor_all 0.0385
_refine_ls_R_factor_gt 0.0304
_refine_ls_shift/su_max 0.001
_refine_ls_shift/su_mean 0.000
_refine_ls_structure_factor_coef Fsqd
_refine_ls_weighting_details 'calc w=1/[\s^2^(Fo^2^)+(0.0445P)^2^+2.4497P] where P=(Fo^2^+2Fc^2^)/3'
_refine_ls_weighting_scheme calc
_refine_ls_wR_factor_gt 0.0767
_refine_ls_wR_factor_ref 0.0814
_reflns_number_gt 2607
_reflns_number_total 3055
_reflns_threshold_expression I>2\s(I)
_cod_data_source_file ng2486.cif
_cod_data_source_block I
_cod_depositor_comments
;
The following automatic conversions were performed:
'_symmetry_cell_setting' value 'Monoclinic' changed to 'monoclinic'
according to '/home/saulius/struct/CIF-dictionaries/cif_core.dic'
dictionary named 'cif_core.dic' version 2.4.1 from 2010-06-29.

Automatic conversion script
Id: cif_fix_enum 1527 2010-12-29 10:47:43Z saulius 

The following automatic conversions were performed:

'_symmetry_cell_setting' value 'Monoclinic' changed to 'monoclinic'
according to /home/saulius/struct/CIF-dictionaries/cif_core.dic
dictionary named 'cif_core.dic' version 2.4.1 from 2010-06-29.

Automatic conversion script
Id: cif_fix_values 1715 2011-07-08 13:25:40Z adriana 
;
_cod_original_sg_symbol_Hall -C_2yc
_cod_original_sg_symbol_H-M C2/c
_cod_database_code 2219408
_cod_database_fobs_code 2219408

loop_
_symmetry_equiv_pos_as_xyz
'x, y, z'
'-x, y, -z+1/2'
'x+1/2, y+1/2, z'
'-x+1/2, y+1/2, -z+1/2'
'-x, -y, -z'
'x, -y, z-1/2'
'-x+1/2, -y+1/2, -z'
'x+1/2, -y+1/2, z-1/2'

loop_
_atom_site_type_symbol
_atom_site_label
_atom_site_fract_x
_atom_site_fract_y
_atom_site_fract_z
_atom_site_U_iso_or_equiv
_atom_site_adp_type
_atom_site_calc_flag
_atom_site_refinement_flags
_atom_site_occupancy
Br Br 0.533506(16) 0.68321(3) 0.38143(2) 0.06177(12) Uani d . 1
S S 0.74509(3) 0.26302(5) 0.71578(4) 0.03881(14) Uani d . 1
O O1 0.64417(8) 0.49816(16) 0.78355(11) 0.0445(4) Uani d . 1
O O2 0.70046(10) 0.17705(14) 0.62807(13) 0.0493(4) Uani d . 1
C C1 0.68826(11) 0.3831(2) 0.71386(15) 0.0353(4) Uani d . 1
C C2 0.63826(11) 0.48016(19) 0.64269(15) 0.0325(4) Uani d . 1
C C3 0.61280(11) 0.5170(2) 0.54678(15) 0.0344(4) Uani d . 1
C C4 0.56708(11) 0.6251(2) 0.51013(16) 0.0387(5) Uani d . 1
C C5 0.54362(12) 0.6941(2) 0.55938(18) 0.0437(5) Uani d . 1
C C6 0.56699(12) 0.6518(2) 0.65185(18) 0.0433(5) Uani d . 1
H H6 0.5516 0.6927 0.6866 0.052 Uiso calc R 1
C C7 0.61363(11) 0.5474(2) 0.69097(15) 0.0368(5) Uani d . 1
C C8 0.68938(12) 0.3992(2) 0.79549(16) 0.0426(5) Uani d . 1
C C9 0.80112(11) 0.3609(2) 0.69393(15) 0.0354(4) Uani d . 1
C C10 0.81357(13) 0.3179(2) 0.62659(18) 0.0434(5) Uani d . 1
H H10 0.7914 0.2426 0.5915 0.052 Uiso calc R 1
C C11 0.85940(14) 0.3879(3) 0.6117(2) 0.0549(6) Uani d . 1
H H11 0.8672 0.3608 0.5652 0.066 Uiso calc R 1
C C12 0.89331(16) 0.4973(3) 0.6653(2) 0.0638(7) Uani d . 1
H H12 0.9245 0.5438 0.6558 0.077 Uiso calc R 1
C C13 0.88124(15) 0.5388(3) 0.7338(2) 0.0634(7) Uani d . 1
H H13 0.9043 0.6132 0.7699 0.076 Uiso calc R 1
C C14 0.83519(13) 0.4705(2) 0.74880(17) 0.0477(6) Uani d . 1
H H14 0.8272 0.4979 0.7950 0.057 Uiso calc R 1
C C15 0.63413(14) 0.4441(2) 0.48921(17) 0.0464(5) Uani d . 1
H H15A 0.5921 0.4395 0.4211 0.070 Uiso calc R 1
H H15B 0.6494 0.3590 0.5156 0.070 Uiso calc R 1
H H15C 0.6745 0.4873 0.4941 0.070 Uiso calc R 1
C C16 0.49532(16) 0.8122(3) 0.5165(2) 0.0644(8) Uani d . 1
H H16A 0.4891 0.8484 0.5642 0.097 Uiso calc R 1
H H16B 0.4475 0.7893 0.4580 0.097 Uiso calc R 1
H H16C 0.5187 0.8740 0.5001 0.097 Uiso calc R 1
C C17 0.73101(17) 0.3360(3) 0.89359(19) 0.0639(8) Uani d . 1
H H17A 0.7592 0.2654 0.8942 0.096 Uiso calc R 1
H H17B 0.6965 0.3049 0.9064 0.096 Uiso calc R 1
H H17C 0.7643 0.3966 0.9437 0.096 Uiso calc R 1

loop_
_atom_site_aniso_label
_atom_site_aniso_U_11
_atom_site_aniso_U_22
_atom_site_aniso_U_33
_atom_site_aniso_U_12
_atom_site_aniso_U_13
_atom_site_aniso_U_23
Br 0.06404(19) 0.0623(2) 0.05692(18) 0.01291(13) 0.03418(15) 0.02859(12)
S 0.0454(3) 0.0340(3) 0.0419(3) 0.0069(2) 0.0283(2) 0.0079(2)
O1 0.0456(8) 0.0564(10) 0.0369(8) 0.0034(7) 0.0271(7) -0.0034(7)
O2 0.0603(10) 0.0352(8) 0.0607(11) -0.0054(7) 0.0400(9) -0.0046(7)
C1 0.0386(10) 0.0360(11) 0.0338(10) 0.0023(9) 0.0226(9) 0.0029(9)
C2 0.0326(9) 0.0303(10) 0.0366(10) -0.0017(8) 0.0214(9) -0.0003(8)
C3 0.0342(10) 0.0333(11) 0.0367(10) -0.0025(8) 0.0214(9) 0.0011(8)
C4 0.0359(10) 0.0351(11) 0.0411(11) -0.0027(9) 0.0203(9) 0.0058(9)
C5 0.0334(11) 0.0353(12) 0.0542(14) -0.0009(9) 0.0209(10) -0.0011(10)
C6 0.0348(11) 0.0436(12) 0.0509(13) -0.0014(9) 0.0247(10) -0.0110(10)
C7 0.0342(10) 0.0400(11) 0.0377(11) -0.0045(9) 0.0219(9) -0.0047(9)
C8 0.0443(11) 0.0491(13) 0.0372(11) 0.0020(10) 0.0254(10) 0.0040(10)
C9 0.0354(10) 0.0327(10) 0.0371(11) 0.0051(8) 0.0206(9) 0.0033(9)
C10 0.0488(13) 0.0405(12) 0.0452(12) -0.0009(10) 0.0298(11) -0.0044(9)
C11 0.0593(15) 0.0597(16) 0.0608(15) -0.0007(13) 0.0437(13) 0.0003(13)
C12 0.0615(16) 0.0614(17) 0.0824(19) -0.0138(14) 0.0499(16) -0.0009(15)
C13 0.0581(15) 0.0517(15) 0.0765(19) -0.0172(13) 0.0371(15) -0.0170(14)
C14 0.0487(13) 0.0460(13) 0.0479(13) -0.0011(11) 0.0279(11) -0.0100(10)
C15 0.0559(13) 0.0511(14) 0.0396(12) 0.0086(11) 0.0320(11) 0.0078(10)
C16 0.0557(15) 0.0468(15) 0.080(2) 0.0150(12) 0.0338(15) 0.0080(13)
C17 0.0720(18) 0.082(2) 0.0390(13) 0.0163(15) 0.0334(13) 0.0139(13)

loop_
_atom_type_symbol
_atom_type_description
_atom_type_scat_dispersion_real
_atom_type_scat_dispersion_imag
_atom_type_scat_source
C C 0.0033 0.0016 'International Tables Vol C Tables 4.2.6.8 and 6.1.1.4'
H H 0.0000 0.0000 'International Tables Vol C Tables 4.2.6.8 and 6.1.1.4'
O O 0.0106 0.0060 'International Tables Vol C Tables 4.2.6.8 and 6.1.1.4'
S S 0.1246 0.1234 'International Tables Vol C Tables 4.2.6.8 and 6.1.1.4'
Br Br -0.2901 2.4595 'International Tables Vol C Tables 4.2.6.8 and 6.1.1.4'

loop_
_geom_angle_atom_site_label_1
_geom_angle_atom_site_label_2
_geom_angle_atom_site_label_3
_geom_angle
O2 S C1 110.68(10)
O2 S C9 106.35(10)
C1 S C9 99.28(10)
C8 O1 C7 106.46(16)
C8 C1 C2 106.94(19)
C8 C1 S 118.37(17)
C2 C1 S 134.65(15)
C7 C2 C3 119.17(19)
C7 C2 C1 104.22(17)
C3 C2 C1 136.61(19)
C4 C3 C2 115.22(19)
C4 C3 C15 123.21(19)
C2 C3 C15 121.57(19)
C3 C4 C5 125.5(2)
C3 C4 Br 117.02(16)
C5 C4 Br 117.45(16)
C6 C5 C4 117.7(2)
C6 C5 C16 119.3(2)
C4 C5 C16 123.0(2)
C7 C6 C5 118.1(2)
C7 C6 H6 121.0
C5 C6 H6 121.0
O1 C7 C6 124.74(19)
O1 C7 C2 111.03(18)
C6 C7 C2 124.2(2)
C1 C8 O1 111.34(19)
C1 C8 C17 133.4(2)
O1 C8 C17 115.2(2)
C10 C9 C14 121.2(2)
C10 C9 S 118.02(17)
C14 C9 S 120.60(17)
C9 C10 C11 119.4(2)
C9 C10 H10 120.3
C11 C10 H10 120.3
C12 C11 C10 120.0(2)
C12 C11 H11 120.0
C10 C11 H11 120.0
C11 C12 C13 120.2(2)
C11 C12 H12 119.9
C13 C12 H12 119.9
C14 C13 C12 120.4(2)
C14 C13 H13 119.8
C12 C13 H13 119.8
C13 C14 C9 118.8(2)
C13 C14 H14 120.6
C9 C14 H14 120.6
C3 C15 H15A 109.5
C3 C15 H15B 109.5
H15A C15 H15B 109.5
C3 C15 H15C 109.5
H15A C15 H15C 109.5
H15B C15 H15C 109.5
C5 C16 H16A 109.5
C5 C16 H16B 109.5
H16A C16 H16B 109.5
C5 C16 H16C 109.5
H16A C16 H16C 109.5
H16B C16 H16C 109.5
C8 C17 H17A 109.5
C8 C17 H17B 109.5
H17A C17 H17B 109.5
C8 C17 H17C 109.5
H17A C17 H17C 109.5
H17B C17 H17C 109.5

loop_
_geom_bond_atom_site_label_1
_geom_bond_atom_site_label_2
_geom_bond_site_symmetry_2
_geom_bond_distance
Br Br 2_655 3.7169(6)
Br C4 . 1.914(2)
S O2 . 1.4930(18)
S C1 . 1.761(2)
S C9 . 1.799(2)
O1 C8 . 1.368(3)
O1 C7 . 1.373(3)
C1 C8 . 1.357(3)
C1 C2 . 1.456(3)
C2 C7 . 1.396(3)
C2 C3 . 1.404(3)
C3 C4 . 1.394(3)
C3 C15 . 1.500(3)
C4 C5 . 1.400(3)
C5 C6 . 1.382(4)
C5 C16 . 1.509(3)
C6 C7 . 1.373(3)
C6 H6 . 0.9300
C8 C17 . 1.483(3)
C9 C10 . 1.378(3)
C9 C14 . 1.380(3)
C10 C11 . 1.385(3)
C10 H10 . 0.9300
C11 C12 . 1.371(4)
C11 H11 . 0.9300
C12 C13 . 1.385(4)
C12 H12 . 0.9300
C13 C14 . 1.380(4)
C13 H13 . 0.9300
C14 H14 . 0.9300
C15 H15A . 0.9600
C15 H15B . 0.9600
C15 H15C . 0.9600
C16 H16A . 0.9600
C16 H16B . 0.9600
C16 H16C . 0.9600
C17 H17A . 0.9600
C17 H17B . 0.9600
C17 H17C . 0.9600

loop_
_geom_hbond_atom_site_label_D
_geom_hbond_atom_site_label_H
_geom_hbond_atom_site_label_A
_geom_hbond_site_symmetry_A
_geom_hbond_distance_DH
_geom_hbond_distance_HA
_geom_hbond_distance_DA
_geom_hbond_angle_DHA
_geom_hbond_publ_flag
C14 H14 O2 4_656 0.93 2.54 3.371(3) 149.6 y
C15 H15A Br . 0.96 2.75 3.118(2) 103 y

loop_
_geom_torsion_atom_site_label_1
_geom_torsion_atom_site_label_2
_geom_torsion_atom_site_label_3
_geom_torsion_atom_site_label_4
_geom_torsion
O2 S C1 C8 127.65(18)
C9 S C1 C8 -120.85(19)
O2 S C1 C2 -55.0(2)
C9 S C1 C2 56.5(2)
C8 C1 C2 C7 0.1(2)
S C1 C2 C7 -177.40(18)
C8 C1 C2 C3 179.6(2)
S C1 C2 C3 2.0(4)
C7 C2 C3 C4 3.4(3)
C1 C2 C3 C4 -176.0(2)
C7 C2 C3 C15 -176.74(19)
C1 C2 C3 C15 3.9(4)
C2 C3 C4 C5 -2.3(3)
C15 C3 C4 C5 177.9(2)
C2 C3 C4 Br 177.91(14)
C15 C3 C4 Br -1.9(3)
C3 C4 C5 C6 -0.5(3)
Br C4 C5 C6 179.28(16)
C3 C4 C5 C16 178.7(2)
Br C4 C5 C16 -1.5(3)
C4 C5 C6 C7 2.1(3)
C16 C5 C6 C7 -177.1(2)
C8 O1 C7 C6 -177.4(2)
C8 O1 C7 C2 0.6(2)
C5 C6 C7 O1 176.8(2)
C5 C6 C7 C2 -0.9(3)
C3 C2 C7 O1 179.99(17)
C1 C2 C7 O1 -0.4(2)
C3 C2 C7 C6 -2.0(3)
C1 C2 C7 C6 177.5(2)
C2 C1 C8 O1 0.2(3)
S C1 C8 O1 178.23(15)
C2 C1 C8 C17 -177.0(3)
S C1 C8 C17 1.1(4)
C7 O1 C8 C1 -0.5(2)
C7 O1 C8 C17 177.2(2)
O2 S C9 C10 -20.6(2)
C1 S C9 C10 -135.45(18)
O2 S C9 C14 164.37(18)
C1 S C9 C14 49.5(2)
C14 C9 C10 C11 -1.9(3)
S C9 C10 C11 -176.89(19)
C9 C10 C11 C12 1.5(4)
C10 C11 C12 C13 -0.7(4)
C11 C12 C13 C14 0.1(5)
C12 C13 C14 C9 -0.4(4)
C10 C9 C14 C13 1.3(4)
S C9 C14 C13 176.2(2)
